data_4134074
loop_
_publ_author_name
'Wang, Jin'
'Hong, Benke'
'Hu, Dachao'
'Kadonaga, Yuichiro'
'Tang, Ruyao'
'Lei, Xiaoguang'

_publ_section_title
;
 Protecting-Group-Free Syntheses of <i>ent</i>-Kaurane Diterpenoids:
 [3+2+1] Cycloaddition/Cycloalkenylation Approach.
;
_journal_name_full 'Journal of the American Chemical Society'
_journal_paper_doi 10.1021/jacs.9b13722
_journal_year 2020
_chemical_formula_sum 'C20 H30 O2'
_chemical_formula_weight 302.44
_space_group_crystal_system triclinic
_space_group_IT_number 2
_space_group_name_Hall '-P 1'
_space_group_name_H-M_alt 'P -1'
_atom_sites_solution_hydrogens geom
_atom_sites_solution_primary dual
_audit_creation_method SHELXL-2014/7
_cell_angle_alpha 114.095(4)
_cell_angle_beta 94.197(4)
_cell_angle_gamma 97.996(3)
_cell_formula_units_Z 2
_cell_length_a 7.0073(3)
_cell_length_b 11.0777(4)
_cell_length_c 12.3625(6)
_cell_measurement_reflns_used 4827
_cell_measurement_temperature 179.99(10)
_cell_measurement_theta_max 29.0630
_cell_measurement_theta_min 2.9670
_cell_volume 858.49(7)
_computing_structure_refinement 'SHELXL-2014/7 (Sheldrick, 2014)'
_diffrn_ambient_environment N~2~
_diffrn_ambient_temperature 179.99(10)
_diffrn_detector 'CCD plate'
_diffrn_measured_fraction_theta_full 0.999
_diffrn_measured_fraction_theta_max 0.999
_diffrn_measurement_device 'four-circle diffractometer'
_diffrn_measurement_device_type 'XtaLAB AFC12 (RINC): Kappa single'
_diffrn_radiation_monochromator graphite
_diffrn_radiation_probe x-ray
_diffrn_radiation_type 'Mo K\a'
_diffrn_radiation_wavelength 0.71073
_diffrn_reflns_av_R_equivalents 0.0313
_diffrn_reflns_av_unetI/netI 0.0396
_diffrn_reflns_Laue_measured_fraction_full 0.999
_diffrn_reflns_Laue_measured_fraction_max 0.999
_diffrn_reflns_limit_h_max 9
_diffrn_reflns_limit_h_min -9
_diffrn_reflns_limit_k_max 14
_diffrn_reflns_limit_k_min -14
_diffrn_reflns_limit_l_max 16
_diffrn_reflns_limit_l_min -16
_diffrn_reflns_number 10054
_diffrn_reflns_point_group_measured_fraction_full 0.999
_diffrn_reflns_point_group_measured_fraction_max 0.999
_diffrn_reflns_theta_full 25.242
_diffrn_reflns_theta_max 27.477
_diffrn_reflns_theta_min 2.966
_diffrn_source 'fine-focus sealed X-ray tube'
_diffrn_source_type 'Enhance (Mo) X-ray Source'
_exptl_absorpt_coefficient_mu 0.073
_exptl_absorpt_correction_T_max 1.00000
_exptl_absorpt_correction_T_min 0.60804
_exptl_absorpt_correction_type multi-scan
_exptl_absorpt_process_details
;
CrysAlisPro 1.171.39.29a (Rigaku Oxford Diffraction, 2015)
Empirical absorption correction using spherical harmonics,
 implemented in SCALE3 ABSPACK scaling algorithm.
;
_exptl_crystal_colour colorless
_exptl_crystal_density_diffrn 1.170
_exptl_crystal_description block
_exptl_crystal_F_000 332
_exptl_crystal_size_max 0.37
_exptl_crystal_size_mid 0.24
_exptl_crystal_size_min 0.13
_refine_diff_density_max 0.383
_refine_diff_density_min -0.221
_refine_diff_density_rms 0.052
_refine_ls_extinction_method none
_refine_ls_goodness_of_fit_ref 1.047
_refine_ls_hydrogen_treatment constr
_refine_ls_matrix_type full
_refine_ls_number_parameters 204
_refine_ls_number_reflns 3915
_refine_ls_number_restraints 0
_refine_ls_restrained_S_all 1.047
_refine_ls_R_factor_all 0.0638
_refine_ls_R_factor_gt 0.0520
_refine_ls_shift/su_max 0.000
_refine_ls_shift/su_mean 0.000
_refine_ls_structure_factor_coef Fsqd
_refine_ls_weighting_details 'w=1/[\s^2^(Fo^2^)+(0.0888P)^2^+0.1600P] where P=(Fo^2^+2Fc^2^)/3'
_refine_ls_weighting_scheme calc
_refine_ls_wR_factor_gt 0.1451
_refine_ls_wR_factor_ref 0.1529
_reflns_Friedel_coverage 0.000
_reflns_number_gt 3138
_reflns_number_total 3915
_reflns_threshold_expression 'I > 2\s(I)'
_cod_data_source_file ja9b13722_si_008.cif
_cod_data_source_block 3
_cod_database_code 4134074
_shelx_shelxl_version_number 2014/7
_shelx_space_group_comment
;
The symmetry employed for this shelxl refinement is uniquely defined
by the following loop, which should always be used as a source of
symmetry information in preference to the above space-group names.
They are only intended as comments.
;

loop_
_space_group_symop_operation_xyz
'x, y, z'
'-x, -y, -z'

loop_
_atom_site_label
_atom_site_type_symbol
_atom_site_fract_x
_atom_site_fract_y
_atom_site_fract_z
_atom_site_U_iso_or_equiv
_atom_site_adp_type
_atom_site_occupancy
_atom_site_site_symmetry_order
_atom_site_calc_flag
_atom_site_refinement_flags_posn
_atom_site_refinement_flags_adp
O1 O 0.24722(17) 0.69172(10) 0.38905(11) 0.0387(3) Uani 1 1 d . .
O2 O -0.07543(16) 0.29101(11) 0.40658(10) 0.0358(3) Uani 1 1 d . .
H2 H -0.1153 0.2976 0.4691 0.054 Uiso 1 1 calc R U
C1 C 0.2744(2) 0.57985(14) 0.31996(13) 0.0285(3) Uani 1 1 d . .
C2 C 0.4001(2) 0.56510(14) 0.22412(13) 0.0277(3) Uani 1 1 d . .
H2A H 0.4081 0.6406 0.2015 0.033 Uiso 1 1 calc R U
C3 C 0.3274(2) 0.42999(14) 0.11679(13) 0.0274(3) Uani 1 1 d . .
H3A H 0.3975 0.4216 0.0500 0.033 Uiso 1 1 calc R U
H3B H 0.1890 0.4170 0.0911 0.033 Uiso 1 1 calc R U
C4 C 0.37234(19) 0.33126(13) 0.16898(12) 0.0230(3) Uani 1 1 d . .
C5 C 0.23618(18) 0.33728(13) 0.26133(12) 0.0220(3) Uani 1 1 d . .
C6 C 0.1934(2) 0.45746(14) 0.33109(13) 0.0285(3) Uani 1 1 d . .
H6 H 0.1105 0.4625 0.3876 0.034 Uiso 1 1 calc R U
C7 C 0.6043(2) 0.54987(15) 0.27038(14) 0.0317(3) Uani 1 1 d . .
H7 H 0.6286 0.5970 0.3580 0.038 Uiso 1 1 calc R U
C8 C 0.5855(2) 0.39679(15) 0.23225(14) 0.0296(3) Uani 1 1 d . .
H8A H 0.6116 0.3786 0.3017 0.035 Uiso 1 1 calc R U
H8B H 0.6774 0.3610 0.1778 0.035 Uiso 1 1 calc R U
C9 C 0.7659(3) 0.6056(2) 0.2185(2) 0.0547(5) Uani 1 1 d . .
H9A H 0.7418 0.5600 0.1327 0.082 Uiso 1 1 calc R U
H9B H 0.8886 0.5918 0.2470 0.082 Uiso 1 1 calc R U
H9C H 0.7695 0.7001 0.2431 0.082 Uiso 1 1 calc R U
C10 C 0.3548(2) 0.18859(14) 0.07356(13) 0.0289(3) Uani 1 1 d . .
H10A H 0.4499 0.1876 0.0201 0.035 Uiso 1 1 calc R U
H10B H 0.2264 0.1601 0.0266 0.035 Uiso 1 1 calc R U
C11 C 0.3867(2) 0.08857(14) 0.12662(13) 0.0275(3) Uani 1 1 d . .
H11A H 0.5231 0.0813 0.1302 0.033 Uiso 1 1 calc R U
H11B H 0.3118 0.0007 0.0732 0.033 Uiso 1 1 calc R U
C12 C 0.32891(18) 0.12673(13) 0.25243(12) 0.0212(3) Uani 1 1 d . .
H12 H 0.4413 0.1918 0.3068 0.025 Uiso 1 1 calc R U
C13 C 0.15756(18) 0.20686(13) 0.27218(12) 0.0209(3) Uani 1 1 d . .
C14 C 0.1008(2) 0.23868(14) 0.39802(13) 0.0257(3) Uani 1 1 d . .
H14 H 0.2037 0.3092 0.4568 0.031 Uiso 1 1 calc R U
C15 C 0.0791(2) 0.11858(15) 0.42943(14) 0.0307(3) Uani 1 1 d . .
H15A H 0.0525 0.1472 0.5113 0.037 Uiso 1 1 calc R U
H15B H -0.0308 0.0511 0.3774 0.037 Uiso 1 1 calc R U
C16 C 0.2613(2) 0.05699(15) 0.41624(13) 0.0299(3) Uani 1 1 d . .
H16A H 0.2428 -0.0177 0.4387 0.036 Uiso 1 1 calc R U
H16B H 0.3700 0.1237 0.4706 0.036 Uiso 1 1 calc R U
C17 C 0.31022(19) 0.00690(13) 0.28850(13) 0.0249(3) Uani 1 1 d . .
C18 C -0.02651(19) 0.13171(14) 0.17782(14) 0.0283(3) Uani 1 1 d . .
H18A H -0.0995 0.1959 0.1706 0.042 Uiso 1 1 calc R U
H18B H -0.1057 0.0724 0.2026 0.042 Uiso 1 1 calc R U
H18C H 0.0118 0.0803 0.1018 0.042 Uiso 1 1 calc R U
C19 C 0.5090(2) -0.03678(16) 0.28939(16) 0.0342(4) Uani 1 1 d . .
H19A H 0.5378 -0.0769 0.2089 0.051 Uiso 1 1 calc R U
H19B H 0.5052 -0.1011 0.3232 0.051 Uiso 1 1 calc R U
H19C H 0.6080 0.0404 0.3367 0.051 Uiso 1 1 calc R U
C20 C 0.1588(2) -0.11778(14) 0.20501(15) 0.0341(4) Uani 1 1 d . .
H20A H 0.0326 -0.0937 0.2034 0.051 Uiso 1 1 calc R U
H20B H 0.1560 -0.1863 0.2339 0.051 Uiso 1 1 calc R U
H20C H 0.1933 -0.1512 0.1256 0.051 Uiso 1 1 calc R U

loop_
_atom_site_aniso_label
_atom_site_aniso_U_11
_atom_site_aniso_U_22
_atom_site_aniso_U_33
_atom_site_aniso_U_23
_atom_site_aniso_U_13
_atom_site_aniso_U_12
O1 0.0500(7) 0.0219(5) 0.0495(7) 0.0160(5) 0.0210(5) 0.0132(5)
O2 0.0378(6) 0.0366(6) 0.0468(7) 0.0242(6) 0.0242(5) 0.0204(5)
C1 0.0299(7) 0.0233(7) 0.0359(8) 0.0147(6) 0.0066(6) 0.0084(5)
C2 0.0301(7) 0.0242(7) 0.0360(8) 0.0183(6) 0.0075(6) 0.0082(5)
C3 0.0316(7) 0.0288(7) 0.0284(7) 0.0173(6) 0.0049(6) 0.0097(6)
C4 0.0248(7) 0.0228(7) 0.0260(7) 0.0133(6) 0.0054(5) 0.0083(5)
C5 0.0198(6) 0.0227(7) 0.0251(7) 0.0115(5) 0.0022(5) 0.0056(5)
C6 0.0323(7) 0.0234(7) 0.0343(8) 0.0143(6) 0.0126(6) 0.0086(6)
C7 0.0281(7) 0.0304(8) 0.0378(8) 0.0170(7) 0.0007(6) 0.0026(6)
C8 0.0233(7) 0.0319(8) 0.0410(9) 0.0216(7) 0.0057(6) 0.0083(6)
C9 0.0308(9) 0.0553(12) 0.0952(16) 0.0501(12) 0.0102(9) 0.0038(8)
C10 0.0388(8) 0.0257(7) 0.0257(7) 0.0118(6) 0.0099(6) 0.0112(6)
C11 0.0306(7) 0.0229(7) 0.0320(8) 0.0122(6) 0.0093(6) 0.0104(5)
C12 0.0205(6) 0.0186(6) 0.0267(7) 0.0112(5) 0.0031(5) 0.0053(5)
C13 0.0206(6) 0.0183(6) 0.0246(7) 0.0094(5) 0.0028(5) 0.0050(5)
C14 0.0273(7) 0.0234(7) 0.0294(7) 0.0120(6) 0.0096(5) 0.0080(5)
C15 0.0347(8) 0.0301(8) 0.0353(8) 0.0196(7) 0.0139(6) 0.0087(6)
C16 0.0320(7) 0.0295(7) 0.0356(8) 0.0208(7) 0.0051(6) 0.0067(6)
C17 0.0236(7) 0.0220(7) 0.0341(8) 0.0160(6) 0.0047(5) 0.0070(5)
C18 0.0224(7) 0.0267(7) 0.0338(8) 0.0115(6) -0.0008(5) 0.0047(5)
C19 0.0290(7) 0.0338(8) 0.0509(10) 0.0266(7) 0.0071(6) 0.0128(6)
C20 0.0338(8) 0.0233(7) 0.0455(9) 0.0159(7) 0.0036(7) 0.0033(6)

loop_
_atom_type_symbol
_atom_type_description
_atom_type_scat_dispersion_real
_atom_type_scat_dispersion_imag
_atom_type_scat_source
C C 0.0033 0.0016 'International Tables Vol C Tables 4.2.6.8 and 6.1.1.4'
H H 0.0000 0.0000 'International Tables Vol C Tables 4.2.6.8 and 6.1.1.4'
O O 0.0106 0.0060 'International Tables Vol C Tables 4.2.6.8 and 6.1.1.4'

loop_
_geom_angle_atom_site_label_1
_geom_angle_atom_site_label_2
_geom_angle_atom_site_label_3
_geom_angle
C14 O2 H2 109.5
O1 C1 C6 121.87(14)
O1 C1 C2 121.03(13)
C6 C1 C2 117.04(12)
C1 C2 C3 109.65(12)
C1 C2 C7 107.64(12)
C3 C2 C7 102.92(11)
C1 C2 H2A 112.1
C3 C2 H2A 112.1
C7 C2 H2A 112.1
C2 C3 C4 101.45(11)
C2 C3 H3A 111.5
C4 C3 H3A 111.5
C2 C3 H3B 111.5
C4 C3 H3B 111.5
H3A C3 H3B 109.3
C10 C4 C5 111.40(11)
C10 C4 C3 112.77(11)
C5 C4 C3 108.04(11)
C10 C4 C8 112.92(12)
C5 C4 C8 110.42(11)
C3 C4 C8 100.74(10)
C6 C5 C4 118.42(12)
C6 C5 C13 123.01(12)
C4 C5 C13 118.56(11)
C5 C6 C1 121.45(13)
C5 C6 H6 119.3
C1 C6 H6 119.3
C9 C7 C8 112.71(14)
C9 C7 C2 111.94(13)
C8 C7 C2 103.94(11)
C9 C7 H7 109.4
C8 C7 H7 109.4
C2 C7 H7 109.4
C7 C8 C4 106.64(11)
C7 C8 H8A 110.4
C4 C8 H8A 110.4
C7 C8 H8B 110.4
C4 C8 H8B 110.4
H8A C8 H8B 108.6
C7 C9 H9A 109.5
C7 C9 H9B 109.5
H9A C9 H9B 109.5
C7 C9 H9C 109.5
H9A C9 H9C 109.5
H9B C9 H9C 109.5
C4 C10 C11 112.61(12)
C4 C10 H10A 109.1
C11 C10 H10A 109.1
C4 C10 H10B 109.1
C11 C10 H10B 109.1
H10A C10 H10B 107.8
C10 C11 C12 114.31(11)
C10 C11 H11A 108.7
C12 C11 H11A 108.7
C10 C11 H11B 108.7
C12 C11 H11B 108.7
H11A C11 H11B 107.6
C11 C12 C17 112.42(11)
C11 C12 C13 111.94(10)
C17 C12 C13 116.98(10)
C11 C12 H12 104.7
C17 C12 H12 104.7
C13 C12 H12 104.7
C5 C13 C14 110.51(11)
C5 C13 C18 108.54(10)
C14 C13 C18 108.72(11)
C5 C13 C12 105.55(10)
C14 C13 C12 109.90(10)
C18 C13 C12 113.57(11)
O2 C14 C15 110.35(11)
O2 C14 C13 108.85(10)
C15 C14 C13 113.76(11)
O2 C14 H14 107.9
C15 C14 H14 107.9
C13 C14 H14 107.9
C16 C15 C14 111.67(11)
C16 C15 H15A 109.3
C14 C15 H15A 109.3
C16 C15 H15B 109.3
C14 C15 H15B 109.3
H15A C15 H15B 107.9
C15 C16 C17 112.28(11)
C15 C16 H16A 109.1
C17 C16 H16A 109.1
C15 C16 H16B 109.1
C17 C16 H16B 109.1
H16A C16 H16B 107.9
C16 C17 C19 107.60(11)
C16 C17 C20 109.77(12)
C19 C17 C20 107.63(12)
C16 C17 C12 108.14(11)
C19 C17 C12 108.57(11)
C20 C17 C12 114.90(11)
C13 C18 H18A 109.5
C13 C18 H18B 109.5
H18A C18 H18B 109.5
C13 C18 H18C 109.5
H18A C18 H18C 109.5
H18B C18 H18C 109.5
C17 C19 H19A 109.5
C17 C19 H19B 109.5
H19A C19 H19B 109.5
C17 C19 H19C 109.5
H19A C19 H19C 109.5
H19B C19 H19C 109.5
C17 C20 H20A 109.5
C17 C20 H20B 109.5
H20A C20 H20B 109.5
C17 C20 H20C 109.5
H20A C20 H20C 109.5
H20B C20 H20C 109.5

loop_
_geom_bond_atom_site_label_1
_geom_bond_atom_site_label_2
_geom_bond_distance
O1 C1 1.2358(18)
O2 C14 1.4285(17)
O2 H2 0.8200
C1 C6 1.4590(19)
C1 C2 1.497(2)
C2 C3 1.526(2)
C2 C7 1.5586(19)
C2 H2A 0.9800
C3 C4 1.5343(17)
C3 H3A 0.9700
C3 H3B 0.9700
C4 C10 1.519(2)
C4 C5 1.5274(19)
C4 C8 1.5602(19)
C5 C6 1.3481(19)
C5 C13 1.5351(17)
C6 H6 0.9300
C7 C9 1.520(2)
C7 C8 1.546(2)
C7 H7 0.9800
C8 H8A 0.9700
C8 H8B 0.9700
C9 H9A 0.9600
C9 H9B 0.9600
C9 H9C 0.9600
C10 C11 1.5326(18)
C10 H10A 0.9700
C10 H10B 0.9700
C11 C12 1.5376(19)
C11 H11A 0.9700
C11 H11B 0.9700
C12 C17 1.5561(17)
C12 C13 1.5659(17)
C12 H12 0.9800
C13 C14 1.5441(19)
C13 C18 1.5510(18)
C14 C15 1.5225(19)
C14 H14 0.9800
C15 C16 1.518(2)
C15 H15A 0.9700
C15 H15B 0.9700
C16 C17 1.528(2)
C16 H16A 0.9700
C16 H16B 0.9700
C17 C19 1.5372(19)
C17 C20 1.539(2)
C18 H18A 0.9600
C18 H18B 0.9600
C18 H18C 0.9600
C19 H19A 0.9600
C19 H19B 0.9600
C19 H19C 0.9600
C20 H20A 0.9600
C20 H20B 0.9600
C20 H20C 0.9600

loop_
_geom_hbond_atom_site_label_D
_geom_hbond_atom_site_label_H
_geom_hbond_atom_site_label_A
_geom_hbond_distance_DH
_geom_hbond_distance_HA
_geom_hbond_distance_DA
_geom_hbond_angle_DHA
_geom_hbond_site_symmetry_A
O2 H2 O1 0.82 2.01 2.8255(16) 172.7 2_566

loop_
_geom_torsion_atom_site_label_1
_geom_torsion_atom_site_label_2
_geom_torsion_atom_site_label_3
_geom_torsion_atom_site_label_4
_geom_torsion
O1 C1 C2 C3 -149.38(13)
C6 C1 C2 C3 33.23(16)
O1 C1 C2 C7 99.36(16)
C6 C1 C2 C7 -78.03(15)
C1 C2 C3 C4 -67.22(13)
C7 C2 C3 C4 47.11(13)
C2 C3 C4 C10 -167.52(11)
C2 C3 C4 C5 68.91(13)
C2 C3 C4 C8 -46.90(13)
C10 C4 C5 C6 -161.78(12)
C3 C4 C5 C6 -37.39(16)
C8 C4 C5 C6 71.90(15)
C10 C4 C5 C13 19.41(15)
C3 C4 C5 C13 143.80(11)
C8 C4 C5 C13 -106.90(13)
C4 C5 C6 C1 -0.1(2)
C13 C5 C6 C1 178.61(12)
O1 C1 C6 C5 -174.79(14)
C2 C1 C6 C5 2.6(2)
C1 C2 C7 C9 -150.15(15)
C3 C2 C7 C9 94.06(16)
C1 C2 C7 C8 87.92(14)
C3 C2 C7 C8 -27.86(14)
C9 C7 C8 C4 -122.69(14)
C2 C7 C8 C4 -1.28(15)
C10 C4 C8 C7 150.06(12)
C5 C4 C8 C7 -84.48(13)
C3 C4 C8 C7 29.54(14)
C5 C4 C10 C11 -54.55(15)
C3 C4 C10 C11 -176.24(12)
C8 C4 C10 C11 70.38(15)
C4 C10 C11 C12 29.01(17)
C10 C11 C12 C17 164.59(11)
C10 C11 C12 C13 30.54(16)
C6 C5 C13 C14 -22.97(17)
C4 C5 C13 C14 155.78(11)
C6 C5 C13 C18 96.17(15)
C4 C5 C13 C18 -85.08(13)
C6 C5 C13 C12 -141.74(13)
C4 C5 C13 C12 37.00(14)
C11 C12 C13 C5 -62.64(13)
C17 C12 C13 C5 165.57(11)
C11 C12 C13 C14 178.18(10)
C17 C12 C13 C14 46.39(15)
C11 C12 C13 C18 56.14(14)
C17 C12 C13 C18 -75.65(14)
C5 C13 C14 O2 73.63(13)
C18 C13 C14 O2 -45.40(14)
C12 C13 C14 O2 -170.28(10)
C5 C13 C14 C15 -162.88(11)
C18 C13 C14 C15 78.10(14)
C12 C13 C14 C15 -46.78(15)
O2 C14 C15 C16 177.66(12)
C13 C14 C15 C16 54.98(16)
C14 C15 C16 C17 -60.07(16)
C15 C16 C17 C19 173.13(11)
C15 C16 C17 C20 -70.02(14)
C15 C16 C17 C12 56.03(14)
C11 C12 C17 C16 177.60(11)
C13 C12 C17 C16 -50.82(15)
C11 C12 C17 C19 61.13(15)
C13 C12 C17 C19 -167.29(11)
C11 C12 C17 C20 -59.41(15)
C13 C12 C17 C20 72.16(16)
